data_4074960
loop_
_publ_author_name
'Prokhorov, Anton M.'
'Kozhevnikov, Dmitry N.'
'Rusinov, Vladimir L.'
'Chupakhin, Oleg N.'
'Glukhov, Ivan V.'
'Antipin, Mikhail Yu.'
'Kazheva, Olga N.'
'Chekhlov, Anatolii N.'
'Dyachenko, Oleg A.'

_publ_contact_author 'Olga Kazheva'
_publ_section_title
;
 Carborane-Functionalized Polyaza Aromatic Ligands:&#x00A0; Synthesis,
 Crystal Structure, and a Copper(II) Complex
;
_journal_issue 12
_journal_name_full Organometallics
_journal_page_first 2972
_journal_paper_doi 10.1021/om051058v
_journal_volume 25
_journal_year 2006
_chemical_formula_sum 'C34 H44 B20 Cl4 Cu2 N8'
_chemical_formula_weight 1049.85
_chemical_name_systematic
;
 ?
;
_space_group_IT_number 2
_symmetry_space_group_name_Hall '-P 1'
_symmetry_space_group_name_H-M 'P -1'
_atom_sites_solution_primary direct
_atom_sites_solution_secondary difmap
_audit_creation_date 2005-09-15T12:16:53-00:00
_audit_creation_method 'WinGX routine CIF_UPDATE'
_cell_angle_alpha 84.33(2)
_cell_angle_beta 76.13(2)
_cell_angle_gamma 79.00(2)
_cell_formula_units_Z 1
_cell_length_a 7.341(2)
_cell_length_b 12.045(2)
_cell_length_c 14.775(3)
_cell_measurement_temperature 293(2)
_cell_volume 1243.1(5)
_computing_structure_refinement 'SHELXL-97 (Sheldrick, 1997)'
_computing_structure_solution 'SHELXS-97 (Sheldrick, 1990)'
_diffrn_ambient_temperature 293(2)
_diffrn_measured_fraction_theta_full 0.981
_diffrn_measured_fraction_theta_max 0.981
_diffrn_radiation_monochromator graphite
_diffrn_radiation_type MoK\a
_diffrn_radiation_wavelength 0.7107
_diffrn_reflns_av_R_equivalents 0.0238
_diffrn_reflns_av_unetI/netI 0.0507
_diffrn_reflns_limit_h_max 7
_diffrn_reflns_limit_h_min 0
_diffrn_reflns_limit_k_max 12
_diffrn_reflns_limit_k_min -12
_diffrn_reflns_limit_l_max 15
_diffrn_reflns_limit_l_min -15
_diffrn_reflns_number 3467
_diffrn_reflns_theta_full 22.48
_diffrn_reflns_theta_max 22.48
_diffrn_reflns_theta_min 1.42
_exptl_absorpt_coefficient_mu 1.108
_exptl_crystal_density_diffrn 1.402
_exptl_crystal_density_method 'not measured'
_exptl_crystal_F_000 530
_refine_diff_density_max 0.178
_refine_diff_density_min 0.2
_refine_diff_density_rms 0.048
_refine_ls_extinction_coef 0.0022(5)
_refine_ls_extinction_expression Fc^*^=kFc[1+0.001xFc^2^\l^3^/sin(2\q)]^-1/4^
_refine_ls_extinction_method SHELXL
_refine_ls_goodness_of_fit_ref 0.975
_refine_ls_hydrogen_treatment mixed
_refine_ls_matrix_type full
_refine_ls_number_parameters 367
_refine_ls_number_reflns 3173
_refine_ls_number_restraints 52
_refine_ls_restrained_S_all 0.968
_refine_ls_R_factor_all 0.0565
_refine_ls_R_factor_gt 0.0349
_refine_ls_shift/su_max 0
_refine_ls_shift/su_mean 0
_refine_ls_structure_factor_coef Fsqd
_refine_ls_weighting_details 'calc w=1/[\s^2^(Fo^2^)+(0.0350P)^2^+0.0000P] where P=(Fo^2^+2Fc^2^)/3'
_refine_ls_weighting_scheme calc
_refine_ls_wR_factor_gt 0.0643
_refine_ls_wR_factor_ref 0.0704
_reflns_number_gt 2346
_reflns_number_total 3173
_reflns_threshold_expression >2sigma(I)
_cod_data_source_file om051058vsi20051210_060801.cif
_cod_data_source_block a
_cod_database_code 4074960

loop_
_symmetry_equiv_pos_as_xyz
'x, y, z'
'-x, -y, -z'

loop_
_atom_site_label
_atom_site_type_symbol
_atom_site_fract_x
_atom_site_fract_y
_atom_site_fract_z
_atom_site_U_iso_or_equiv
_atom_site_adp_type
_atom_site_occupancy
_atom_site_symmetry_multiplicity
_atom_site_calc_flag
_atom_site_refinement_flags
Cu Cu 0.75174(6) 0.00214(3) 0.02935(3) 0.03931(16) Uani 1 1 d .
Cl1 Cl 0.97670(12) -0.12671(7) -0.05386(6) 0.0487(3) Uani 1 1 d .
Cl2 Cl 0.66912(13) 0.09677(7) -0.09609(6) 0.0511(3) Uani 1 1 d .
N1 N 0.4845(4) 0.2126(2) 0.09767(18) 0.0394(7) Uani 1 1 d .
N2 N 0.5571(3) 0.1068(2) 0.11880(18) 0.0342(7) Uani 1 1 d .
C3 C 0.5028(4) 0.0622(3) 0.2054(2) 0.0361(8) Uani 1 1 d .
N4 N 0.3578(4) 0.1125(2) 0.26949(18) 0.0378(7) Uani 1 1 d .
C5 C 0.2711(4) 0.2148(3) 0.2467(2) 0.0356(8) Uani 1 1 d .
C6 C 0.3479(4) 0.2713(3) 0.1616(2) 0.0367(8) Uani 1 1 d .
N7 N 0.7498(4) -0.0896(2) 0.15427(18) 0.0385(7) Uani 1 1 d .
C8 C 0.6134(4) -0.0485(3) 0.2267(2) 0.0378(8) Uani 1 1 d .
C9 C 0.5824(5) -0.1033(3) 0.3136(3) 0.0550(10) Uani 1 1 d .
H9 H 0.485 -0.0729 0.3621 0.043(9) Uiso 1 1 calc R
C10 C 0.6996(5) -0.2046(3) 0.3269(3) 0.0692(12) Uani 1 1 d .
H10 H 0.6835 -0.2434 0.3851 0.063(11) Uiso 1 1 calc R
C11 C 0.8393(6) -0.2472(3) 0.2539(3) 0.0682(12) Uani 1 1 d .
H11 H 0.9188 -0.3157 0.2618 0.082(13) Uiso 1 1 calc R
C12 C 0.8622(5) -0.1876(3) 0.1677(3) 0.0524(10) Uani 1 1 d .
H12 H 0.9582 -0.2168 0.1181 0.060(11) Uiso 1 1 calc R
C13 C 0.3084(4) 0.3915(3) 0.1311(3) 0.0432(9) Uani 1 1 d .
C14 C 0.3581(5) 0.4724(3) 0.1762(3) 0.0655(12) Uani 1 1 d .
H14 H 0.4034 0.452 0.2302 0.061(13) Uiso 1 1 calc R
C15 C 0.3403(6) 0.5843(4) 0.1409(4) 0.0811(15) Uani 1 1 d .
H15 H 0.3754 0.6385 0.1708 0.098(16) Uiso 1 1 calc R
C16 C 0.2717(7) 0.6145(4) 0.0626(4) 0.0848(17) Uani 1 1 d .
H16 H 0.2598 0.6895 0.0392 0.115(18) Uiso 1 1 calc R
C17 C 0.2207(6) 0.5357(4) 0.0186(4) 0.0840(15) Uani 1 1 d .
H17 H 0.1721 0.5572 -0.0344 0.14(2) Uiso 1 1 calc R
C18 C 0.2404(5) 0.4230(3) 0.0521(3) 0.0613(11) Uani 1 1 d .
H18 H 0.2075 0.3691 0.0209 0.039(10) Uiso 1 1 calc R
C1 C 0.0903(4) 0.2590(3) 0.3171(2) 0.0398(9) Uani 1 1 d .
C2 C -0.0623(5) 0.1679(3) 0.3560(3) 0.0498(10) Uani 1 1 d D
B3 B 0.0719(7) 0.1966(4) 0.4278(3) 0.0575(13) Uani 1 1 d D
B4 B 0.0869(6) 0.3421(4) 0.4049(3) 0.0599(13) Uani 1 1 d D
B5 B -0.0360(6) 0.3949(4) 0.3170(4) 0.0618(14) Uani 1 1 d D
B6 B -0.1225(6) 0.2824(4) 0.2823(3) 0.0570(13) Uani 1 1 d D
B7 B -0.1684(7) 0.1867(4) 0.4692(4) 0.0761(16) Uani 1 1 d D
B8 B -0.0796(7) 0.2981(5) 0.5023(4) 0.0776(16) Uani 1 1 d D
B9 B -0.1458(6) 0.4200(4) 0.4330(4) 0.0648(14) Uani 1 1 d D
B10 B -0.2750(6) 0.3830(4) 0.3586(3) 0.0635(14) Uani 1 1 d D
B11 B -0.2888(6) 0.2402(4) 0.3807(4) 0.0704(15) Uani 1 1 d D
B12 B -0.3053(7) 0.3235(4) 0.4734(4) 0.0687(15) Uani 1 1 d D
C19 C -0.0178(6) 0.0507(4) 0.3151(3) 0.0742(14) Uani 1 1 d D
H3B H 0.190(4) 0.133(3) 0.445(3) 0.122(16) Uiso 1 1 d D
H4B H 0.219(3) 0.374(3) 0.400(2) 0.070(11) Uiso 1 1 d D
H5B H 0.000(5) 0.460(2) 0.262(2) 0.091(13) Uiso 1 1 d D
H6B H -0.118(5) 0.264(2) 0.2109(14) 0.065(11) Uiso 1 1 d D
H7B H -0.193(5) 0.114(2) 0.519(2) 0.092(13) Uiso 1 1 d D
H8B H -0.046(6) 0.314(3) 0.5681(19) 0.118(16) Uiso 1 1 d D
H9B H -0.176(4) 0.5106(15) 0.450(2) 0.055(9) Uiso 1 1 d D
H10B H -0.382(4) 0.450(2) 0.333(2) 0.089(13) Uiso 1 1 d D
H11B H -0.390(5) 0.192(3) 0.366(3) 0.110(15) Uiso 1 1 d D
H12B H -0.436(3) 0.343(3) 0.5273(18) 0.071(11) Uiso 1 1 d D
H191 H 0.082(5) 0.001(2) 0.339(3) 0.135(11) Uiso 1 1 d D
H192 H -0.121(4) 0.010(2) 0.333(3) 0.135(11) Uiso 1 1 d D
H193 H 0.011(7) 0.054(3) 0.2487(13) 0.135(11) Uiso 1 1 d D

loop_
_atom_site_aniso_label
_atom_site_aniso_U_11
_atom_site_aniso_U_22
_atom_site_aniso_U_33
_atom_site_aniso_U_23
_atom_site_aniso_U_13
_atom_site_aniso_U_12
Cu 0.0377(3) 0.0354(3) 0.0400(3) -0.00521(18) -0.00784(19) 0.00567(19)
Cl1 0.0461(6) 0.0431(5) 0.0511(6) -0.0146(4) -0.0042(4) 0.0038(4)
Cl2 0.0598(6) 0.0463(6) 0.0504(6) -0.0009(4) -0.0235(5) -0.0042(5)
N1 0.0405(17) 0.0265(16) 0.0467(18) 0.0005(13) -0.0062(14) -0.0011(13)
N2 0.0323(16) 0.0281(16) 0.0368(17) 0.0004(12) 0.0007(13) -0.0041(12)
C3 0.0275(19) 0.0313(19) 0.049(2) -0.0037(16) -0.0077(17) -0.0038(15)
N4 0.0315(16) 0.0357(17) 0.0429(17) -0.0043(13) -0.0028(14) -0.0037(13)
C5 0.0294(19) 0.0314(19) 0.046(2) -0.0085(16) -0.0084(17) -0.0029(16)
C6 0.0281(19) 0.035(2) 0.045(2) -0.0050(17) -0.0034(17) -0.0043(15)
N7 0.0292(16) 0.0330(16) 0.0475(18) -0.0020(13) -0.0039(14) 0.0023(13)
C8 0.0252(19) 0.037(2) 0.050(2) 0.0008(17) -0.0070(17) -0.0051(15)
C9 0.038(2) 0.054(2) 0.059(3) 0.012(2) 0.000(2) 0.0074(19)
C10 0.059(3) 0.070(3) 0.062(3) 0.031(2) -0.005(2) 0.000(2)
C11 0.052(3) 0.052(3) 0.083(3) 0.016(2) -0.008(2) 0.013(2)
C12 0.044(2) 0.043(2) 0.060(3) 0.001(2) -0.006(2) 0.0101(19)
C13 0.030(2) 0.030(2) 0.058(2) -0.0013(18) 0.0034(18) 0.0040(16)
C14 0.056(3) 0.047(3) 0.088(3) -0.004(2) -0.004(2) -0.011(2)
C15 0.068(3) 0.039(3) 0.123(5) -0.015(3) 0.013(3) -0.014(2)
C16 0.057(3) 0.048(3) 0.114(5) 0.015(3) 0.025(3) 0.008(2)
C17 0.060(3) 0.075(4) 0.088(4) 0.029(3) 0.003(3) 0.018(3)
C18 0.056(3) 0.046(3) 0.072(3) 0.004(2) -0.012(2) 0.007(2)
C1 0.0282(19) 0.042(2) 0.048(2) -0.0095(16) -0.0065(17) -0.0033(15)
C2 0.035(2) 0.051(2) 0.060(3) -0.0119(19) 0.0002(18) -0.0100(17)
B3 0.054(3) 0.072(3) 0.038(3) -0.006(2) -0.008(2) 0.010(2)
B4 0.034(3) 0.074(3) 0.072(3) -0.041(3) -0.004(2) -0.001(2)
B5 0.043(3) 0.045(3) 0.084(4) -0.019(3) 0.002(3) 0.012(2)
B6 0.036(3) 0.073(3) 0.060(3) -0.020(2) -0.020(2) 0.015(2)
B7 0.061(3) 0.071(4) 0.070(4) 0.008(3) 0.020(3) 0.002(3)
B8 0.058(3) 0.112(4) 0.053(3) -0.037(3) -0.008(3) 0.019(3)
B9 0.049(3) 0.062(3) 0.080(4) -0.037(3) -0.003(3) 0.003(2)
B10 0.035(3) 0.077(4) 0.073(3) -0.026(3) -0.008(2) 0.011(2)
B11 0.027(3) 0.088(4) 0.095(4) -0.033(3) 0.005(3) -0.013(3)
B12 0.041(3) 0.085(4) 0.065(4) -0.019(3) 0.014(3) -0.001(3)
C19 0.059(3) 0.053(3) 0.110(4) -0.029(3) -0.003(3) -0.018(2)

loop_
_atom_type_symbol
_atom_type_description
_atom_type_scat_dispersion_real
_atom_type_scat_dispersion_imag
_atom_type_scat_source
C C 0.0033 0.0016 'International Tables Vol C Tables 4.2.6.8 and 6.1.1.4'
H H 0 0 'International Tables Vol C Tables 4.2.6.8 and 6.1.1.4'
B B 0.0013 0.0007 'International Tables Vol C Tables 4.2.6.8 and 6.1.1.4'
Cl Cl 0.1484 0.1585 'International Tables Vol C Tables 4.2.6.8 and 6.1.1.4'
Cu Cu 0.3201 1.2651 'International Tables Vol C Tables 4.2.6.8 and 6.1.1.4'
N N 0.0061 0.0033 'International Tables Vol C Tables 4.2.6.8 and 6.1.1.4'

loop_
_geom_angle_atom_site_label_1
_geom_angle_atom_site_label_2
_geom_angle_atom_site_label_3
_geom_angle
_geom_angle_site_symmetry_1
_geom_angle_site_symmetry_3
N2 Cu N7 78.75(10) . .
N2 Cu Cl2 93.06(8) . .
N7 Cu Cl2 164.08(7) . .
N2 Cu Cl1 172.78(8) . .
N7 Cu Cl1 94.16(8) . .
Cl2 Cu Cl1 94.14(4) . .
N2 Cu Cl1 86.58(8) . 2_755
N7 Cu Cl1 93.25(8) . 2_755
Cl2 Cu Cl1 99.92(4) . 2_755
Cl1 Cu Cl1 92.54(4) . 2_755
N2 Cu Cl2 69.30(7) . 2_655
N7 Cu Cl2 72.22(7) . 2_655
Cl2 Cu Cl2 92.17(4) . 2_655
Cl1 Cu Cl2 110.02(4) . 2_655
Cl1 Cu Cl2 153.60(3) 2_755 2_655
N2 N1 C6 119.6(3) . .
N1 N2 C3 119.5(3) . .
N1 N2 Cu 125.2(2) . .
C3 N2 Cu 115.3(2) . .
N4 C3 N2 123.4(3) . .
N4 C3 C8 121.1(3) . .
N2 C3 C8 115.5(3) . .
C5 N4 C3 117.6(3) . .
N4 C5 C6 119.5(3) . .
N4 C5 C1 114.4(3) . .
C6 C5 C1 126.1(3) . .
N1 C6 C5 119.0(3) . .
N1 C6 C13 111.4(3) . .
C5 C6 C13 129.6(3) . .
C12 N7 C8 118.3(3) . .
C12 N7 Cu 126.2(2) . .
C8 N7 Cu 115.4(2) . .
N7 C8 C9 123.2(3) . .
N7 C8 C3 113.9(3) . .
C9 C8 C3 122.9(3) . .
C8 C9 C10 118.1(4) . .
C11 C10 C9 119.3(4) . .
C10 C11 C12 119.5(3) . .
N7 C12 C11 121.5(3) . .
C18 C13 C14 119.3(4) . .
C18 C13 C6 120.3(3) . .
C14 C13 C6 120.1(3) . .
C13 C14 C15 120.0(5) . .
C16 C15 C14 120.1(5) . .
C17 C16 C15 120.2(5) . .
C16 C17 C18 120.5(5) . .
C13 C18 C17 120.0(5) . .
C5 C1 C2 116.0(3) . .
C5 C1 B4 123.0(3) . .
C2 C1 B4 109.7(3) . .
C5 C1 B3 115.2(3) . .
C2 C1 B3 60.4(2) . .
B4 C1 B3 62.3(3) . .
C5 C1 B5 125.9(3) . .
C2 C1 B5 109.1(3) . .
B4 C1 B5 61.6(3) . .
B3 C1 B5 112.2(3) . .
C5 C1 B6 118.1(3) . .
C2 C1 B6 61.0(2) . .
B4 C1 B6 112.9(3) . .
B3 C1 B6 112.6(3) . .
B5 C1 B6 61.8(2) . .
C19 C2 C1 119.2(3) . .
C19 C2 B7 121.8(3) . .
C1 C2 B7 110.1(3) . .
C19 C2 B11 120.5(3) . .
C1 C2 B11 109.7(3) . .
B7 C2 B11 62.5(3) . .
C19 C2 B3 119.2(3) . .
C1 C2 B3 60.9(2) . .
B7 C2 B3 61.9(3) . .
B11 C2 B3 112.9(3) . .
C19 C2 B6 116.4(3) . .
C1 C2 B6 60.7(2) . .
B7 C2 B6 113.5(3) . .
B11 C2 B6 61.9(3) . .
B3 C2 B6 112.8(3) . .
C2 B3 C1 58.8(2) . .
C2 B3 B7 58.4(3) . .
C1 B3 B7 105.7(3) . .
C2 B3 B8 105.3(3) . .
C1 B3 B8 105.4(3) . .
B7 B3 B8 60.0(3) . .
C2 B3 B4 105.6(3) . .
C1 B3 B4 58.6(2) . .
B7 B3 B4 107.6(3) . .
B8 B3 B4 59.8(3) . .
C1 B4 B5 59.6(2) . .
C1 B4 B9 105.8(3) . .
B5 B4 B9 59.3(3) . .
C1 B4 B8 105.9(3) . .
B5 B4 B8 107.6(3) . .
B9 B4 B8 60.1(3) . .
C1 B4 B3 59.2(2) . .
B5 B4 B3 108.0(3) . .
B9 B4 B3 107.8(3) . .
B8 B4 B3 59.8(3) . .
C1 B5 B9 106.1(3) . .
C1 B5 B10 106.1(3) . .
B9 B5 B10 60.4(3) . .
C1 B5 B4 58.8(2) . .
B9 B5 B4 60.5(3) . .
B10 B5 B4 108.6(4) . .
C1 B5 B6 59.2(2) . .
B9 B5 B6 109.2(3) . .
B10 B5 B6 60.6(3) . .
B4 B5 B6 108.5(3) . .
C1 B6 C2 58.3(2) . .
C1 B6 B11 104.8(3) . .
C2 B6 B11 58.1(3) . .
C1 B6 B5 59.0(2) . .
C2 B6 B5 104.9(3) . .
B11 B6 B5 105.9(3) . .
C1 B6 B10 104.7(3) . .
C2 B6 B10 103.9(3) . .
B11 B6 B10 58.9(3) . .
B5 B6 B10 59.0(3) . .
C2 B7 B3 59.7(2) . .
C2 B7 B11 59.0(3) . .
B3 B7 B11 108.3(3) . .
C2 B7 B8 106.6(3) . .
B3 B7 B8 60.4(3) . .
B11 B7 B8 107.9(4) . .
C2 B7 B12 106.3(3) . .
B3 B7 B12 109.2(4) . .
B11 B7 B12 59.6(3) . .
B8 B7 B12 60.6(3) . .
B7 B8 B4 107.7(3) . .
B7 B8 B3 59.6(3) . .
B4 B8 B3 60.4(3) . .
B7 B8 B9 107.5(4) . .
B4 B8 B9 59.9(3) . .
B3 B8 B9 108.1(4) . .
B7 B8 B12 59.8(3) . .
B4 B8 B12 108.0(4) . .
B3 B8 B12 107.8(4) . .
B9 B8 B12 60.0(3) . .
B5 B9 B10 59.9(3) . .
B5 B9 B4 60.2(3) . .
B10 B9 B4 108.1(3) . .
B5 B9 B8 108.2(3) . .
B10 B9 B8 108.0(4) . .
B4 B9 B8 60.0(3) . .
B5 B9 B12 108.0(3) . .
B10 B9 B12 59.9(3) . .
B4 B9 B12 108.2(3) . .
B8 B9 B12 60.2(3) . .
B11 B10 B5 108.2(3) . .
B11 B10 B9 108.1(4) . .
B5 B10 B9 59.7(3) . .
B11 B10 B12 59.9(3) . .
B5 B10 B12 108.4(3) . .
B9 B10 B12 60.5(3) . .
B11 B10 B6 60.3(3) . .
B5 B10 B6 60.4(3) . .
B9 B10 B6 108.5(3) . .
B12 B10 B6 108.8(3) . .
C2 B11 B10 106.9(3) . .
C2 B11 B12 106.4(3) . .
B10 B11 B12 60.6(3) . .
C2 B11 B7 58.5(3) . .
B10 B11 B7 108.4(4) . .
B12 B11 B7 60.3(3) . .
C2 B11 B6 59.9(2) . .
B10 B11 B6 60.8(3) . .
B12 B11 B6 109.8(4) . .
B7 B11 B6 108.6(3) . .
B11 B12 B10 59.5(3) . .
B11 B12 B7 60.1(3) . .
B10 B12 B7 107.5(3) . .
B11 B12 B9 107.0(3) . .
B10 B12 B9 59.6(3) . .
B7 B12 B9 107.2(3) . .
B11 B12 B8 107.6(3) . .
B10 B12 B8 107.4(3) . .
B7 B12 B8 59.6(3) . .
B9 B12 B8 59.8(3) . .

loop_
_geom_bond_atom_site_label_1
_geom_bond_atom_site_label_2
_geom_bond_distance
_geom_bond_site_symmetry_2
Cu N2 2.029(2) .
Cu N7 2.054(3) .
Cu Cl2 2.2271(11) .
Cu Cl1 2.2523(11) .
Cu Cl1 2.8199(12) 2_755
Cu Cl2 3.4131(14) 2_655
N1 N2 1.321(3) .
N1 C6 1.344(4) .
N2 C3 1.337(4) .
C3 N4 1.334(4) .
C3 C8 1.470(4) .
N4 C5 1.325(4) .
C5 C6 1.414(4) .
C5 C1 1.518(4) .
C6 C13 1.469(4) .
N7 C12 1.332(4) .
N7 C8 1.339(4) .
C8 C9 1.373(4) .
C9 C10 1.379(5) .
C10 C11 1.362(5) .
C11 C12 1.389(5) .
C13 C18 1.369(5) .
C13 C14 1.381(5) .
C14 C15 1.390(5) .
C15 C16 1.360(7) .
C16 C17 1.355(6) .
C17 C18 1.392(5) .
C1 C2 1.681(5) .
C1 B4 1.707(5) .
C1 B3 1.718(5) .
C1 B5 1.721(5) .
C1 B6 1.724(5) .
C2 C19 1.536(5) .
C2 B7 1.686(6) .
C2 B11 1.696(6) .
C2 B3 1.709(6) .
C2 B6 1.728(6) .
B3 B7 1.746(7) .
B3 B8 1.761(6) .
B3 B4 1.771(7) .
B4 B5 1.756(7) .
B4 B9 1.760(6) .
B4 B8 1.761(7) .
B5 B9 1.740(7) .
B5 B10 1.743(6) .
B5 B6 1.768(7) .
B6 B11 1.762(7) .
B6 B10 1.772(6) .
B7 B11 1.754(8) .
B7 B8 1.754(8) .
B7 B12 1.757(7) .
B8 B9 1.763(7) .
B8 B12 1.772(7) .
B9 B10 1.751(7) .
B9 B12 1.768(7) .
B10 B11 1.737(7) .
B10 B12 1.756(7) .
B11 B12 1.744(7) .
